data_2018706
loop_
_publ_author_name
'Vranec, Peter'
'Poto\<c\<n\'ak, Ivan'
'Repovsk\'y, Peter'

_publ_section_title
;
 Low-dimensional compounds containing bioactive ligands. IV. Unusual ionic
 forms of 5-chloroquinolin-8-ol
;
_journal_coeditor_code FG3281
_journal_issue 12
_journal_name_full 'Acta Crystallographica Section C'
_journal_page_first m370
_journal_page_last m376
_journal_paper_doi 10.1107/S0108270112047452
_journal_volume 68
_journal_year 2012
_chemical_formula_moiety 'C9 H7 Cl N O, Cl'
_chemical_formula_sum 'C9 H7 Cl2 N O'
_chemical_formula_weight 216.06
_chemical_name_systematic
;
5-chloro-8-hydroxyquinolinium chloride
;
_space_group_IT_number 2
_symmetry_cell_setting triclinic
_symmetry_space_group_name_Hall '-P 1'
_symmetry_space_group_name_H-M 'P -1'
_atom_sites_solution_hydrogens geom
_atom_sites_solution_primary direct
_atom_sites_solution_secondary difmap
_audit_creation_method SHELXL-97
_cell_angle_alpha 72.400(5)
_cell_angle_beta 76.797(5)
_cell_angle_gamma 84.615(5)
_cell_formula_units_Z 2
_cell_length_a 7.3980(4)
_cell_length_b 7.6612(5)
_cell_length_c 8.4536(4)
_cell_measurement_reflns_used 2895
_cell_measurement_temperature 183(2)
_cell_measurement_theta_max 29.1715
_cell_measurement_theta_min 3.2017
_cell_volume 444.47(5)
_computing_cell_refinement 'CrysAlis RED (Oxford Diffraction, 2007)'
_computing_data_collection 'CrysAlis CCD (Oxford Diffraction, 2007)'
_computing_data_reduction 'CrysAlis RED (Oxford Diffraction, 2007)'
_computing_molecular_graphics 'DIAMOND (Brandenburg, 2001)'
_computing_publication_material 'SHELXL97 (Sheldrick, 2008)'
_computing_structure_refinement 'SHELXL97 (Sheldrick, 2008)'
_computing_structure_solution 'SHELXS97 (Sheldrick, 2008)'
_diffrn_ambient_temperature 183(2)
_diffrn_detector_area_resol_mean 8.3438
_diffrn_measured_fraction_theta_full 0.996
_diffrn_measured_fraction_theta_max 0.996
_diffrn_measurement_device_type 'Oxford Diffraction Xcalibur (Sapphire2, large Be window)'
_diffrn_measurement_method '\w scans'
_diffrn_radiation_monochromator graphite
_diffrn_radiation_source 'fine-focus sealed tube'
_diffrn_radiation_type MoK\a
_diffrn_radiation_wavelength 0.71073
_diffrn_reflns_av_R_equivalents 0.0232
_diffrn_reflns_av_sigmaI/netI 0.0293
_diffrn_reflns_limit_h_max 9
_diffrn_reflns_limit_h_min -9
_diffrn_reflns_limit_k_max 9
_diffrn_reflns_limit_k_min -9
_diffrn_reflns_limit_l_max 10
_diffrn_reflns_limit_l_min -10
_diffrn_reflns_number 5950
_diffrn_reflns_theta_full 26.49
_diffrn_reflns_theta_max 26.49
_diffrn_reflns_theta_min 3.21
_exptl_absorpt_coefficient_mu 0.682
_exptl_absorpt_correction_T_max 0.935
_exptl_absorpt_correction_T_min 0.775
_exptl_absorpt_correction_type analytical
_exptl_absorpt_process_details
;
[CrysAlis PRO (Oxford Diffraction, 2007), based on expressions derived
by
Clark & Reid (1995)]
;
_exptl_crystal_colour 'light yellow'
_exptl_crystal_density_diffrn 1.614
_exptl_crystal_density_method 'not measured'
_exptl_crystal_description plate
_exptl_crystal_F_000 220
_exptl_crystal_size_max 0.6388
_exptl_crystal_size_mid 0.4170
_exptl_crystal_size_min 0.1161
_refine_diff_density_max 0.281
_refine_diff_density_min -0.197
_refine_ls_extinction_method none
_refine_ls_goodness_of_fit_ref 0.943
_refine_ls_hydrogen_treatment mixed
_refine_ls_matrix_type full
_refine_ls_number_parameters 126
_refine_ls_number_reflns 1836
_refine_ls_number_restraints 0
_refine_ls_restrained_S_all 0.943
_refine_ls_R_factor_all 0.0406
_refine_ls_R_factor_gt 0.0288
_refine_ls_shift/su_max 0.000
_refine_ls_shift/su_mean 0.000
_refine_ls_structure_factor_coef Fsqd
_refine_ls_weighting_details 'calc w=1/[\s^2^(Fo^2^)+(0.0338P)^2^+0.2637P] where P=(Fo^2^+2Fc^2^)/3'
_refine_ls_weighting_scheme calc
_refine_ls_wR_factor_gt 0.0674
_refine_ls_wR_factor_ref 0.0734
_reflns_number_gt 1508
_reflns_number_total 1836
_reflns_threshold_expression I>2sigma(I)
_cod_data_source_file fg3281.cif
_cod_data_source_block IV
_cod_original_cell_volume 444.47(4)
_cod_database_code 2018706
_cod_database_fobs_code 2018706

loop_
_symmetry_equiv_pos_as_xyz
'x, y, z'
'-x, -y, -z'

loop_
_atom_site_type_symbol
_atom_site_label
_atom_site_fract_x
_atom_site_fract_y
_atom_site_fract_z
_atom_site_U_iso_or_equiv
_atom_site_adp_type
_atom_site_calc_flag
_atom_site_refinement_flags
_atom_site_occupancy
_atom_site_symmetry_multiplicity
Cl Cl1 -0.27168(7) 1.08850(7) 0.23024(6) 0.03076(15) Uani d . 1 1
Cl Cl2 0.68520(6) 0.63769(6) 0.14647(5) 0.02654(14) Uani d . 1 1
C C1 -0.1109(3) 0.5638(3) 0.7615(2) 0.0243(4) Uani d . 1 1
H H1 -0.1134 0.4755 0.8687 0.029 Uiso calc R 1 1
C C2 -0.2760(3) 0.6490(3) 0.7208(2) 0.0264(4) Uani d . 1 1
H H2 -0.3910 0.6173 0.7985 0.032 Uiso calc R 1 1
C C3 -0.2706(3) 0.7787(3) 0.5677(2) 0.0235(4) Uani d . 1 1
H H3 -0.3827 0.8373 0.5396 0.028 Uiso calc R 1 1
C C4 -0.1003(2) 0.8267(2) 0.4509(2) 0.0194(4) Uani d . 1 1
C C5 -0.0790(3) 0.9595(2) 0.2901(2) 0.0217(4) Uani d . 1 1
C C6 0.0904(3) 0.9914(3) 0.1827(2) 0.0232(4) Uani d . 1 1
H H6 0.1010 1.0813 0.0755 0.028 Uiso calc R 1 1
C C7 0.2500(3) 0.8925(3) 0.2289(2) 0.0233(4) Uani d . 1 1
H H7 0.3665 0.9149 0.1515 0.028 Uiso calc R 1 1
C C8 0.2395(2) 0.7643(2) 0.3842(2) 0.0200(4) Uani d . 1 1
C C9 0.0626(2) 0.7324(2) 0.4967(2) 0.0180(4) Uani d . 1 1
O O1 0.38214(19) 0.66338(19) 0.44309(17) 0.0259(3) Uani d . 1 1
N N1 0.0496(2) 0.6050(2) 0.65167(18) 0.0202(3) Uani d . 1 1
H H1O1 0.466(3) 0.661(3) 0.366(3) 0.043(7) Uiso d . 1 1
H H1N1 0.155(3) 0.538(3) 0.689(3) 0.048(7) Uiso d . 1 1

loop_
_atom_site_aniso_label
_atom_site_aniso_U_11
_atom_site_aniso_U_22
_atom_site_aniso_U_33
_atom_site_aniso_U_12
_atom_site_aniso_U_13
_atom_site_aniso_U_23
Cl1 0.0274(3) 0.0355(3) 0.0313(3) 0.0103(2) -0.0104(2) -0.0127(2)
Cl2 0.0241(3) 0.0285(3) 0.0207(2) 0.00215(19) 0.00148(17) -0.00325(18)
C1 0.0267(10) 0.0240(9) 0.0211(9) -0.0051(8) 0.0013(7) -0.0084(8)
C2 0.0206(10) 0.0325(11) 0.0263(10) -0.0063(8) 0.0031(8) -0.0129(8)
C3 0.0178(9) 0.0297(10) 0.0268(10) -0.0016(8) -0.0025(7) -0.0151(8)
C4 0.0186(9) 0.0228(9) 0.0209(9) -0.0001(7) -0.0035(7) -0.0131(7)
C5 0.0213(9) 0.0237(9) 0.0242(9) 0.0030(8) -0.0071(7) -0.0121(8)
C6 0.0274(10) 0.0235(9) 0.0193(9) -0.0022(8) -0.0049(7) -0.0068(7)
C7 0.0194(9) 0.0287(10) 0.0213(9) -0.0048(8) 0.0015(7) -0.0093(8)
C8 0.0170(9) 0.0243(9) 0.0207(9) 0.0004(7) -0.0025(7) -0.0110(7)
C9 0.0196(9) 0.0180(9) 0.0187(8) -0.0015(7) -0.0023(7) -0.0094(7)
O1 0.0164(7) 0.0364(8) 0.0222(7) 0.0041(6) -0.0006(6) -0.0084(6)
N1 0.0204(8) 0.0209(8) 0.0199(8) 0.0007(6) -0.0026(6) -0.0085(6)

loop_
_atom_type_symbol
_atom_type_description
_atom_type_scat_dispersion_real
_atom_type_scat_dispersion_imag
_atom_type_scat_source
C C 0.0033 0.0016 'International Tables Vol C Tables 4.2.6.8 and 6.1.1.4'
H H 0.0000 0.0000 'International Tables Vol C Tables 4.2.6.8 and 6.1.1.4'
N N 0.0061 0.0033 'International Tables Vol C Tables 4.2.6.8 and 6.1.1.4'
O O 0.0106 0.0060 'International Tables Vol C Tables 4.2.6.8 and 6.1.1.4'
Cl Cl 0.1484 0.1585 'International Tables Vol C Tables 4.2.6.8 and 6.1.1.4'

loop_
_geom_angle_atom_site_label_1
_geom_angle_atom_site_label_2
_geom_angle_atom_site_label_3
_geom_angle
N1 C1 C2 120.46(17)
N1 C1 H1 119.8
C2 C1 H1 119.8
C3 C2 C1 119.33(17)
C3 C2 H2 120.3
C1 C2 H2 120.3
C2 C3 C4 120.84(18)
C2 C3 H3 119.6
C4 C3 H3 119.6
C3 C4 C9 117.52(16)
C3 C4 C5 125.40(17)
C9 C4 C5 117.06(16)
C6 C5 C4 121.27(17)
C6 C5 Cl1 119.26(14)
C4 C5 Cl1 119.45(14)
C5 C6 C7 120.72(17)
C5 C6 H6 119.6
C7 C6 H6 119.6
C8 C7 C6 120.90(17)
C8 C7 H7 119.5
C6 C7 H7 119.5
O1 C8 C7 126.23(16)
O1 C8 C9 115.51(16)
C7 C8 C9 118.26(16)
N1 C9 C4 119.21(16)
N1 C9 C8 119.03(16)
C4 C9 C8 121.75(16)
C8 O1 H1O1 109.9(18)
C1 N1 C9 122.60(16)
C1 N1 H1N1 114.6(15)
C9 N1 H1N1 122.8(15)

loop_
_geom_bond_atom_site_label_1
_geom_bond_atom_site_label_2
_geom_bond_distance
_geom_bond_publ_flag
Cl1 C5 1.7398(18) yes
C1 N1 1.327(2) yes
C1 C2 1.394(3) ?
C1 H1 0.9500 ?
C2 C3 1.367(3) ?
C2 H2 0.9500 ?
C3 C4 1.413(2) ?
C3 H3 0.9500 ?
C4 C9 1.416(2) ?
C4 C5 1.415(3) ?
C5 C6 1.364(3) ?
C6 C7 1.409(3) ?
C6 H6 0.9500 ?
C7 C8 1.372(3) ?
C7 H7 0.9500 ?
C8 O1 1.347(2) yes
C8 C9 1.424(2) ?
C9 N1 1.366(2) yes
O1 H1O1 0.79(2) ?
N1 H1N1 0.95(3) ?

loop_
_geom_hbond_atom_site_label_D
_geom_hbond_atom_site_label_H
_geom_hbond_atom_site_label_A
_geom_hbond_distance_DH
_geom_hbond_distance_HA
_geom_hbond_distance_DA
_geom_hbond_angle_DHA
O1 H1O1 Cl2 0.79(2) 2.21(3) 3.0001(14) 174(2)

loop_
_cod_related_entry_id
_cod_related_entry_database
_cod_related_entry_code
1 ChemSpider 2283406
